data_7002782
loop_
_publ_author_name
'Adams, Christopher J.'
'Baber, Angharad'
'Boonyuen, Supakorn'
'Connelly, Neil G.'
'Diosdado, Beatriz E.'
'Kantacha, Anob'
'Orpen, A. Guy'
'Patr\'on, Elena'

_publ_section_title
;
 Thiolates vs. halides as \p-donors: the redox-active alkyne complexes
 [M(SR)L(\h-R&#x2032;C&#xE002;CR&#x2032;)L&#x2032;] {M = Mo or W, L =
 CO or P(OMe)3, L&#x2032; = \h-C5H5 and Tp&#x2032;}
;
_journal_issue 44
_journal_name_full 'Dalton Transactions'
_journal_page_first 9746
_journal_page_last 9758
_journal_paper_doi 10.1039/b912986c
_journal_year 2009
_chemical_formula_sum 'C26 H20 Mo O S'
_chemical_formula_weight 476.42
_chemical_name_systematic
;
?
;
_space_group_IT_number 14
_symmetry_cell_setting monoclinic
_symmetry_space_group_name_Hall '-P 2ybc'
_symmetry_space_group_name_H-M 'P 1 21/c 1'
_atom_sites_solution_hydrogens geom
_atom_sites_solution_primary direct
_atom_sites_solution_secondary difmap
_audit_creation_method SHELXL-97
_cell_angle_alpha 90.00
_cell_angle_beta 103.72(3)
_cell_angle_gamma 90.00
_cell_formula_units_Z 4
_cell_length_a 11.382(6)
_cell_length_b 10.380(4)
_cell_length_c 17.901(5)
_cell_measurement_reflns_used 300
_cell_measurement_temperature 100(2)
_cell_volume 2054.6(15)
_computing_cell_refinement 'Bruker SMART'
_computing_data_collection 'Bruker SMART'
_computing_data_reduction 'Bruker SAINT'
_computing_molecular_graphics 'Bruker SHELXTL'
_computing_publication_material 'Bruker SHELXTL'
_computing_structure_refinement 'SHELXL-97 (Sheldrick, 1997)'
_computing_structure_solution 'SHELXS-97 (Sheldrick, 1990)'
_diffrn_ambient_temperature 100(2)
_diffrn_measured_fraction_theta_full 1.000
_diffrn_measured_fraction_theta_max 1.000
_diffrn_measurement_device_type 'CCD area detector'
_diffrn_measurement_method 'omega scans with narrow frames'
_diffrn_radiation_monochromator graphite
_diffrn_radiation_source 'fine-focus sealed tube'
_diffrn_radiation_type MoK\a
_diffrn_radiation_wavelength 0.71073
_diffrn_reflns_av_R_equivalents 0.0468
_diffrn_reflns_av_sigmaI/netI 0.0289
_diffrn_reflns_limit_h_max 14
_diffrn_reflns_limit_h_min -14
_diffrn_reflns_limit_k_max 13
_diffrn_reflns_limit_k_min -13
_diffrn_reflns_limit_l_max 23
_diffrn_reflns_limit_l_min -23
_diffrn_reflns_number 23164
_diffrn_reflns_theta_full 27.48
_diffrn_reflns_theta_max 27.48
_diffrn_reflns_theta_min 2.29
_diffrn_standards_decay_% 0
_exptl_absorpt_coefficient_mu 0.755
_exptl_absorpt_correction_T_max 0.322
_exptl_absorpt_correction_T_min 0.276
_exptl_absorpt_correction_type psi-scan
_exptl_absorpt_process_details XPREP
_exptl_crystal_colour Black
_exptl_crystal_density_diffrn 1.540
_exptl_crystal_density_meas ?
_exptl_crystal_density_method .
_exptl_crystal_description Block
_exptl_crystal_F_000 968
_exptl_crystal_size_max 0.40
_exptl_crystal_size_mid 0.15
_exptl_crystal_size_min 0.15
_refine_diff_density_max 0.414
_refine_diff_density_min -0.372
_refine_diff_density_rms 0.064
_refine_ls_extinction_method none
_refine_ls_goodness_of_fit_ref 1.056
_refine_ls_hydrogen_treatment constr
_refine_ls_matrix_type full
_refine_ls_number_parameters 262
_refine_ls_number_reflns 4708
_refine_ls_number_restraints 0
_refine_ls_restrained_S_all 1.056
_refine_ls_R_factor_all 0.0261
_refine_ls_R_factor_gt 0.0231
_refine_ls_shift/su_max 0.001
_refine_ls_shift/su_mean 0.000
_refine_ls_structure_factor_coef Fsqd
_refine_ls_weighting_details 'calc w=1/[\s^2^(Fo^2^)+(0.0321P)^2^+0.4357P] where P=(Fo^2^+2Fc^2^)/3'
_refine_ls_weighting_scheme calc
_refine_ls_wR_factor_gt 0.0603
_refine_ls_wR_factor_ref 0.0615
_reflns_number_gt 4292
_reflns_number_total 4708
_reflns_threshold_expression >2sigma(I)
_cod_data_source_file b912986c.txt
_cod_data_source_block 4
_cod_depositor_comments
;
The following automatic conversions were performed:
'_symmetry_cell_setting' value 'Monoclinic' changed to 'monoclinic'
according to '/home/saulius/struct/CIF-dictionaries/cif_core.dic'
dictionary named 'cif_core.dic' version 2.4.1 from 2010-06-29.

Automatic conversion script
Id: cif_fix_enum 1527 2010-12-29 10:47:43Z saulius 

The following automatic conversions were performed:

'_exptl_absorpt_correction_type' tag value 'psi-scans' was replaced
with 'psi-scan' value.

Automatic conversion script
Id: cif_fix_values 1646 2011-03-28 12:23:43Z adriana 
;
_cod_original_cell_volume 2054.5(14)
_cod_original_sg_symbol_H-M P2(1)/c
_cod_database_code 7002782

loop_
_symmetry_equiv_pos_as_xyz
'x, y, z'
'-x, y+1/2, -z+1/2'
'-x, -y, -z'
'x, -y-1/2, z-1/2'

loop_
_atom_site_label
_atom_site_type_symbol
_atom_site_fract_x
_atom_site_fract_y
_atom_site_fract_z
_atom_site_U_iso_or_equiv
_atom_site_adp_type
_atom_site_occupancy
_atom_site_symmetry_multiplicity
_atom_site_calc_flag
_atom_site_refinement_flags
_atom_site_disorder_assembly
_atom_site_disorder_group
Mo1 Mo 0.160277(12) 0.383559(12) 0.175541(8) 0.01498(6) Uani 1 1 d . . .
C1 C 0.44499(15) 0.42712(16) 0.16382(9) 0.0179(3) Uani 1 1 d . . .
C2 C 0.31763(15) 0.45563(15) 0.15626(9) 0.0169(3) Uani 1 1 d . . .
C3 C 0.23253(15) 0.53735(15) 0.12731(9) 0.0163(3) Uani 1 1 d . . .
C4 C 0.20698(14) 0.66208(15) 0.09004(9) 0.0165(3) Uani 1 1 d . . .
C5 C 0.02015(15) 0.48311(16) 0.12292(10) 0.0200(3) Uani 1 1 d . . .
O1 O -0.06339(11) 0.53366(12) 0.08630(7) 0.0270(3) Uani 1 1 d . . .
S1 S 0.13488(4) 0.46242(4) 0.29494(2) 0.02099(10) Uani 1 1 d . . .
C6 C 0.25325(16) 0.39226(15) 0.36526(9) 0.0192(3) Uani 1 1 d . . .
C7 C 0.22554(16) 0.18857(16) 0.13756(10) 0.0218(4) Uani 1 1 d . . .
H7A H 0.2950 0.1762 0.1130 0.026 Uiso 1 1 calc R . .
C8 C 0.10406(16) 0.20935(16) 0.09836(10) 0.0219(4) Uani 1 1 d . . .
H8A H 0.0721 0.2112 0.0413 0.026 Uiso 1 1 calc R . .
C9 C 0.03335(16) 0.20415(16) 0.15415(10) 0.0228(4) Uani 1 1 d . . .
H9A H -0.0570 0.2066 0.1427 0.027 Uiso 1 1 calc R . .
C10 C 0.11039(17) 0.17899(16) 0.22636(10) 0.0228(4) Uani 1 1 d . . .
H10A H 0.0849 0.1663 0.2756 0.027 Uiso 1 1 calc R . .
C11 C 0.22931(16) 0.17151(16) 0.21696(10) 0.0226(4) Uani 1 1 d . . .
H11A H 0.3029 0.1504 0.2582 0.027 Uiso 1 1 calc R . .
C12 C 0.22726(17) 0.30068(17) 0.41580(10) 0.0223(4) Uani 1 1 d . . .
H12A H 0.1460 0.2745 0.4117 0.027 Uiso 1 1 calc R . .
C13 C 0.31930(18) 0.24772(17) 0.47192(10) 0.0263(4) Uani 1 1 d . . .
H13A H 0.3014 0.1835 0.5054 0.032 Uiso 1 1 calc R . .
C14 C 0.43703(18) 0.28795(18) 0.47946(10) 0.0281(4) Uani 1 1 d . . .
H14A H 0.4999 0.2529 0.5189 0.034 Uiso 1 1 calc R . .
C15 C 0.46356(18) 0.37907(18) 0.42979(11) 0.0283(4) Uani 1 1 d . . .
H15A H 0.5447 0.4065 0.4350 0.034 Uiso 1 1 calc R . .
C16 C 0.37218(17) 0.43080(18) 0.37230(10) 0.0241(4) Uani 1 1 d . . .
H16A H 0.3909 0.4926 0.3377 0.029 Uiso 1 1 calc R . .
C17 C 0.14108(15) 0.75341(16) 0.12039(9) 0.0181(3) Uani 1 1 d . . .
H17A H 0.1097 0.7321 0.1635 0.022 Uiso 1 1 calc R . .
C18 C 0.12137(16) 0.87424(15) 0.08807(10) 0.0214(4) Uani 1 1 d . . .
H18A H 0.0784 0.9369 0.1098 0.026 Uiso 1 1 calc R . .
C19 C 0.16451(16) 0.90476(16) 0.02329(10) 0.0229(4) Uani 1 1 d . . .
H19A H 0.1505 0.9879 0.0008 0.028 Uiso 1 1 calc R . .
C20 C 0.22776(15) 0.81341(17) -0.00800(10) 0.0212(3) Uani 1 1 d . . .
H20A H 0.2561 0.8337 -0.0524 0.025 Uiso 1 1 calc R . .
C21 C 0.24964(15) 0.69335(16) 0.02513(9) 0.0188(3) Uani 1 1 d . . .
H21A H 0.2939 0.6315 0.0038 0.023 Uiso 1 1 calc R . .
C22 C 0.50076(16) 0.32699(17) 0.21078(10) 0.0243(4) Uani 1 1 d . . .
H22A H 0.4557 0.2784 0.2393 0.029 Uiso 1 1 calc R . .
C23 C 0.62071(16) 0.29750(18) 0.21636(11) 0.0274(4) Uani 1 1 d . . .
H23A H 0.6573 0.2280 0.2480 0.033 Uiso 1 1 calc R . .
C24 C 0.68790(17) 0.36860(17) 0.17606(11) 0.0250(4) Uani 1 1 d . . .
H24A H 0.7705 0.3480 0.1801 0.030 Uiso 1 1 calc R . .
C25 C 0.63510(16) 0.46905(17) 0.13019(10) 0.0228(4) Uani 1 1 d . . .
H25A H 0.6815 0.5183 0.1028 0.027 Uiso 1 1 calc R . .
C26 C 0.51470(15) 0.49856(16) 0.12377(10) 0.0198(3) Uani 1 1 d . . .
H26A H 0.4788 0.5680 0.0919 0.024 Uiso 1 1 calc R . .

loop_
_atom_site_aniso_label
_atom_site_aniso_U_11
_atom_site_aniso_U_22
_atom_site_aniso_U_33
_atom_site_aniso_U_23
_atom_site_aniso_U_13
_atom_site_aniso_U_12
Mo1 0.01576(8) 0.01256(8) 0.01582(8) 0.00142(5) 0.00215(5) 0.00012(5)
C1 0.0181(8) 0.0173(8) 0.0171(8) -0.0028(6) 0.0016(6) -0.0002(6)
C2 0.0193(8) 0.0156(8) 0.0154(7) -0.0016(6) 0.0031(6) -0.0018(6)
C3 0.0191(8) 0.0153(7) 0.0145(7) -0.0024(6) 0.0040(6) -0.0027(6)
C4 0.0158(8) 0.0156(7) 0.0157(7) 0.0004(6) -0.0010(6) -0.0024(6)
C5 0.0209(9) 0.0162(8) 0.0230(8) -0.0012(7) 0.0055(7) -0.0034(6)
O1 0.0194(6) 0.0233(6) 0.0340(7) 0.0035(5) -0.0021(5) 0.0028(5)
S1 0.0219(2) 0.0213(2) 0.0200(2) 0.00021(16) 0.00536(16) 0.00596(16)
C6 0.0243(9) 0.0176(8) 0.0157(8) -0.0032(6) 0.0047(7) 0.0050(6)
C7 0.0276(9) 0.0132(8) 0.0252(9) -0.0008(6) 0.0075(7) 0.0012(7)
C8 0.0295(9) 0.0138(8) 0.0202(8) -0.0023(6) 0.0015(7) -0.0028(7)
C9 0.0232(9) 0.0161(8) 0.0277(9) 0.0010(7) 0.0029(7) -0.0057(7)
C10 0.0302(10) 0.0155(8) 0.0227(9) 0.0036(7) 0.0067(7) -0.0048(7)
C11 0.0276(9) 0.0129(8) 0.0249(9) 0.0044(7) 0.0016(7) 0.0006(7)
C12 0.0269(9) 0.0221(8) 0.0189(8) -0.0033(7) 0.0075(7) 0.0022(7)
C13 0.0389(11) 0.0224(9) 0.0182(8) 0.0000(7) 0.0085(8) 0.0057(8)
C14 0.0327(10) 0.0289(10) 0.0195(9) -0.0012(7) -0.0004(7) 0.0098(8)
C15 0.0238(10) 0.0298(10) 0.0297(10) -0.0021(8) 0.0033(8) 0.0015(7)
C16 0.0268(9) 0.0228(9) 0.0222(9) -0.0004(7) 0.0050(7) 0.0002(7)
C17 0.0187(8) 0.0176(8) 0.0169(8) -0.0003(6) 0.0020(6) -0.0014(6)
C18 0.0220(9) 0.0151(8) 0.0246(9) -0.0017(7) 0.0006(7) 0.0004(6)
C19 0.0239(9) 0.0158(8) 0.0254(9) 0.0042(7) -0.0016(7) -0.0012(7)
C20 0.0204(8) 0.0240(9) 0.0174(8) 0.0042(7) 0.0011(7) -0.0035(7)
C21 0.0175(8) 0.0195(8) 0.0183(8) -0.0006(6) 0.0019(6) -0.0004(6)
C22 0.0222(9) 0.0244(9) 0.0246(9) 0.0050(7) 0.0021(7) 0.0003(7)
C23 0.0225(9) 0.0271(9) 0.0279(9) 0.0046(8) -0.0031(7) 0.0047(7)
C24 0.0176(8) 0.0278(10) 0.0282(10) -0.0060(7) 0.0024(7) 0.0029(7)
C25 0.0218(9) 0.0235(9) 0.0238(9) -0.0051(7) 0.0069(7) -0.0034(7)
C26 0.0211(9) 0.0176(8) 0.0197(8) -0.0015(6) 0.0029(7) -0.0001(6)

loop_
_atom_type_symbol
_atom_type_description
_atom_type_scat_dispersion_real
_atom_type_scat_dispersion_imag
_atom_type_scat_source
C C 0.0033 0.0016 'International Tables Vol C Tables 4.2.6.8 and 6.1.1.4'
H H 0.0000 0.0000 'International Tables Vol C Tables 4.2.6.8 and 6.1.1.4'
O O 0.0106 0.0060 'International Tables Vol C Tables 4.2.6.8 and 6.1.1.4'
S S 0.1246 0.1234 'International Tables Vol C Tables 4.2.6.8 and 6.1.1.4'
Mo Mo -1.6832 0.6857 'International Tables Vol C Tables 4.2.6.8 and 6.1.1.4'

loop_
_geom_angle_atom_site_label_1
_geom_angle_atom_site_label_2
_geom_angle_atom_site_label_3
_geom_angle
_geom_angle_site_symmetry_1
_geom_angle_site_symmetry_3
_geom_angle_publ_flag
C5 Mo1 C2 111.98(7) . . ?
C5 Mo1 C3 75.54(7) . . ?
C2 Mo1 C3 36.76(6) . . ?
C5 Mo1 C8 92.75(7) . . ?
C2 Mo1 C8 108.67(7) . . ?
C3 Mo1 C8 116.18(6) . . ?
C5 Mo1 C7 127.29(7) . . ?
C2 Mo1 C7 85.14(7) . . ?
C3 Mo1 C7 111.36(7) . . ?
C8 Mo1 C7 35.82(6) . . ?
C5 Mo1 C9 86.55(7) . . ?
C2 Mo1 C9 142.92(6) . . ?
C3 Mo1 C9 146.83(6) . . ?
C8 Mo1 C9 36.00(6) . . ?
C7 Mo1 C9 58.84(7) . . ?
C5 Mo1 S1 89.53(6) . . ?
C2 Mo1 S1 108.97(5) . . ?
C3 Mo1 S1 104.76(5) . . ?
C8 Mo1 S1 138.24(5) . . ?
C7 Mo1 S1 133.14(5) . . ?
C9 Mo1 S1 102.74(5) . . ?
C5 Mo1 C11 144.00(6) . . ?
C2 Mo1 C11 98.76(7) . . ?
C3 Mo1 C11 134.62(7) . . ?
C8 Mo1 C11 58.77(7) . . ?
C7 Mo1 C11 35.13(6) . . ?
C9 Mo1 C11 57.45(7) . . ?
S1 Mo1 C11 98.02(5) . . ?
C5 Mo1 C10 114.07(7) . . ?
C2 Mo1 C10 132.44(6) . . ?
C3 Mo1 C10 168.19(6) . . ?
C8 Mo1 C10 58.35(6) . . ?
C7 Mo1 C10 57.67(7) . . ?
C9 Mo1 C10 34.21(6) . . ?
S1 Mo1 C10 82.81(5) . . ?
C11 Mo1 C10 33.86(6) . . ?
C22 C1 C26 118.15(16) . . ?
C22 C1 C2 120.67(16) . . ?
C26 C1 C2 121.18(15) . . ?
C3 C2 C1 143.36(16) . . ?
C3 C2 Mo1 72.92(11) . . ?
C1 C2 Mo1 143.49(12) . . ?
C2 C3 C4 144.44(16) . . ?
C2 C3 Mo1 70.33(10) . . ?
C4 C3 Mo1 145.08(12) . . ?
C17 C4 C21 119.32(15) . . ?
C17 C4 C3 119.58(15) . . ?
C21 C4 C3 121.09(15) . . ?
O1 C5 Mo1 173.52(15) . . ?
C6 S1 Mo1 105.34(6) . . ?
C16 C6 C12 119.39(16) . . ?
C16 C6 S1 120.53(14) . . ?
C12 C6 S1 120.04(14) . . ?
C8 C7 C11 108.04(16) . . ?
C8 C7 Mo1 70.56(10) . . ?
C11 C7 Mo1 75.58(10) . . ?
C7 C8 C9 107.18(16) . . ?
C7 C8 Mo1 73.62(10) . . ?
C9 C8 Mo1 74.25(10) . . ?
C10 C9 C8 108.62(16) . . ?
C10 C9 Mo1 76.71(10) . . ?
C8 C9 Mo1 69.75(9) . . ?
C9 C10 C11 108.01(16) . . ?
C9 C10 Mo1 69.09(9) . . ?
C11 C10 Mo1 71.71(10) . . ?
C10 C11 C7 108.12(16) . . ?
C10 C11 Mo1 74.43(10) . . ?
C7 C11 Mo1 69.29(9) . . ?
C13 C12 C6 120.20(18) . . ?
C14 C13 C12 120.14(18) . . ?
C13 C14 C15 120.03(17) . . ?
C14 C15 C16 120.24(19) . . ?
C15 C16 C6 119.98(18) . . ?
C18 C17 C4 120.26(16) . . ?
C17 C18 C19 120.02(16) . . ?
C20 C19 C18 119.87(16) . . ?
C21 C20 C19 120.20(16) . . ?
C20 C21 C4 120.29(16) . . ?
C23 C22 C1 120.75(17) . . ?
C22 C23 C24 120.28(17) . . ?
C25 C24 C23 119.94(18) . . ?
C24 C25 C26 120.15(17) . . ?
C25 C26 C1 120.72(16) . . ?

loop_
_geom_bond_atom_site_label_1
_geom_bond_atom_site_label_2
_geom_bond_distance
_geom_bond_site_symmetry_2
_geom_bond_publ_flag
Mo1 C5 1.9458(19) . ?
Mo1 C2 2.0443(19) . ?
Mo1 C3 2.0753(17) . ?
Mo1 C8 2.2735(17) . ?
Mo1 C7 2.3130(18) . ?
Mo1 C9 2.3322(18) . ?
Mo1 S1 2.3695(7) . ?
Mo1 C11 2.3949(18) . ?
Mo1 C10 2.4298(18) . ?
C1 C22 1.392(2) . ?
C1 C26 1.401(2) . ?
C1 C2 1.454(2) . ?
C2 C3 1.299(2) . ?
C3 C4 1.454(2) . ?
C4 C17 1.396(2) . ?
C4 C21 1.400(2) . ?
C5 O1 1.146(2) . ?
S1 C6 1.7680(19) . ?
C6 C16 1.388(3) . ?
C6 C12 1.392(2) . ?
C7 C8 1.411(3) . ?
C7 C11 1.423(2) . ?
C8 C9 1.424(3) . ?
C9 C10 1.404(2) . ?
C10 C11 1.405(3) . ?
C12 C13 1.382(3) . ?
C13 C14 1.379(3) . ?
C14 C15 1.380(3) . ?
C15 C16 1.386(3) . ?
C17 C18 1.377(2) . ?
C18 C19 1.399(3) . ?
C19 C20 1.386(3) . ?
C20 C21 1.377(2) . ?
C22 C23 1.379(3) . ?
C23 C24 1.383(3) . ?
C24 C25 1.374(3) . ?
C25 C26 1.382(2) . ?

loop_
_geom_torsion_atom_site_label_1
_geom_torsion_atom_site_label_2
_geom_torsion_atom_site_label_3
_geom_torsion_atom_site_label_4
_geom_torsion
_geom_torsion_site_symmetry_1
_geom_torsion_site_symmetry_2
_geom_torsion_site_symmetry_3
_geom_torsion_site_symmetry_4
_geom_torsion_publ_flag
C5 Mo1 C2 C3 8.01(12) . . . . ?
